data_2208167
loop_
_publ_author_name
'Sohail, Manzar'
'Molloy, Kieran C.'
'Mazhar, Muhammad'
'G. Kociok-K\"ohn'
'Khosa, M. Kaleem'

_publ_section_title
;
 Tris(ethylenediamine)nickel(II) tetraiodocadmate(II)
;
_journal_coeditor_code SJ6176
_journal_issue 2
_journal_name_full 'Acta Crystallographica Section E'
_journal_page_first m394
_journal_page_last m396
_journal_paper_doi 10.1107/S1600536806002522
_journal_volume 62
_journal_year 2006
_chemical_formula_iupac '[Ni (C6 H24 N6)] [Cd I4]'
_chemical_formula_moiety 'C6 H24 N6 Ni 2+, Cd I4 2-'
_chemical_formula_sum 'C6 H24 Cd I4 N6 Ni'
_chemical_formula_weight 859.02
_chemical_name_systematic
;
Tris(ethylenediamine)nickel(II) tetraiodocadmate(II)
;
_symmetry_cell_setting trigonal
_symmetry_space_group_name_Hall 'P 3 -2 " c'
_symmetry_space_group_name_H-M 'P 3 c 1'
_audit_creation_method 'WinGX routine CIF_UPDATE'
_cell_angle_alpha 90.000(5)
_cell_angle_beta 90.000(5)
_cell_angle_gamma 120.000(5)
_cell_formula_units_Z 2
_cell_length_a 9.023(5)
_cell_length_b 9.023(5)
_cell_length_c 14.203(5)
_cell_measurement_reflns_used 15955
_cell_measurement_temperature 150(2)
_cell_measurement_theta_max 30.03
_cell_measurement_theta_min 2.91
_cell_volume 1001.4(9)
_computing_cell_refinement 'SCALEPACK (Otwinowski & Minor, 1997)'
_computing_data_collection 'COLLECT (Nonius, 2000)'
_computing_data_reduction 'Denzo Scalepack (Otwinowski & Minor, 1997)'
_computing_molecular_graphics 'ORTEP 3 for Windows (Farrugia, 1997)'
_computing_publication_material 'WinGX (Farrugia, 1999)'
_computing_structure_refinement 'SHELX97 (Sheldrick, 1997)'
_computing_structure_solution 'SIR (Altomare <i>et al.</i>,  1999)'
_diffrn_ambient_temperature 150(2)
_diffrn_measured_fraction_theta_full 0.997
_diffrn_measured_fraction_theta_max 0.997
_diffrn_measurement_device '95mm CCD camera on \k-goniostat'
_diffrn_measurement_device_type 'Nonius KappaCCD'
_diffrn_measurement_method '188 2.0\% images with \w scans'
_diffrn_radiation_monochromator graphite
_diffrn_radiation_source 'fine-focus sealed tube'
_diffrn_radiation_type MoK\a
_diffrn_radiation_wavelength 0.71073
_diffrn_reflns_av_R_equivalents 0.0559
_diffrn_reflns_limit_h_max 12
_diffrn_reflns_limit_h_min -11
_diffrn_reflns_limit_k_max 12
_diffrn_reflns_limit_k_min -12
_diffrn_reflns_limit_l_max 19
_diffrn_reflns_limit_l_min -19
_diffrn_reflns_number 21288
_diffrn_reflns_theta_full 30.01
_diffrn_reflns_theta_max 30.01
_diffrn_reflns_theta_min 3.88
_diffrn_standards_number 0
_exptl_absorpt_coefficient_mu 8.163
_exptl_absorpt_correction_T_max 0.195
_exptl_absorpt_correction_T_min 0.120
_exptl_absorpt_correction_type multi-scan
_exptl_absorpt_process_details '(SORTAV; Blessing, 1995)'
_exptl_crystal_colour Colourless
_exptl_crystal_density_diffrn 2.849
_exptl_crystal_density_method 'not measured'
_exptl_crystal_description Block
_exptl_crystal_F_000 780
_exptl_crystal_size_max 0.25
_exptl_crystal_size_mid 0.20
_exptl_crystal_size_min 0.20
_refine_diff_density_max 0.985
_refine_diff_density_min -0.612
_refine_ls_abs_structure_details 'Flack (1983), 968 Friedel pairs'
_refine_ls_abs_structure_Flack 0.00(3)
_refine_ls_extinction_method none
_refine_ls_goodness_of_fit_ref 1.17
_refine_ls_hydrogen_treatment mixed
_refine_ls_matrix_type full
_refine_ls_number_parameters 72
_refine_ls_number_reflns 1944
_refine_ls_number_restraints 1
_refine_ls_restrained_S_all 1.17
_refine_ls_R_factor_gt 0.0176
_refine_ls_shift/su_max 0.001
_refine_ls_structure_factor_coef Fsqd
_refine_ls_weighting_details 'calc w = 1/[\s^2^(Fo^2^)+(0.0075P)^2^+1.6741P] where P = (Fo^2^+2Fc^2^)/3'
_refine_ls_weighting_scheme calc
_refine_ls_wR_factor_ref 0.0391
_reflns_number_gt 1937
_reflns_number_total 1944
_reflns_threshold_expression I>2\s(I)
_cod_data_source_file sj6176.cif
_cod_data_source_block I
_cod_depositor_comments
;
The following automatic conversions were performed:
'_symmetry_cell_setting' value 'Trigonal' changed to 'trigonal' according
to '/home/saulius/struct/CIF-dictionaries/cif_core.dic' dictionary named
'cif_core.dic' version 2.4.1 from 2010-06-29.

Automatic conversion script
Id: cif_fix_enum 1527 2010-12-29 10:47:43Z saulius 

The following automatic conversions were performed:

'_symmetry_cell_setting' value 'Trigonal' changed to 'trigonal'
according to /home/saulius/struct/CIF-dictionaries/cif_core.dic
dictionary named 'cif_core.dic' version 2.4.1 from 2010-06-29.

Automatic conversion script
Id: cif_fix_values 1715 2011-07-08 13:25:40Z adriana 
;
_cod_database_code 2208167
_cod_database_fobs_code 2208167

loop_
_atom_site_label
_atom_site_fract_x
_atom_site_fract_y
_atom_site_fract_z
_atom_site_U_iso_or_equiv
_atom_site_adp_type
_atom_site_calc_flag
_atom_site_refinement_flags
_atom_site_occupancy
_atom_site_type_symbol
Cd1 0.3333 0.6667 0.29989(3) 0.01805(12) Uani d SP 0.972(2) Cd
Cd1A 0.3333 0.6667 0.1989(10) 0.013(4) Uani d SP 0.028(2) Cd
I1 0.27173(3) 0.34346(3) 0.24797(2) 0.02170(7) Uani d . 1 I
I2 0.3333 0.6667 0.49626(2) 0.01908(9) Uani d S 1 I
Ni 0.6667 0.3333 0.50028(5) 0.01247(13) Uani d S 1 Ni
N1 0.8571(4) 0.5390(4) 0.5815(2) 0.0175(6) Uani d . 1 N
H10A 0.815(6) 0.555(6) 0.633(3) 0.021 Uiso d . 1 H
H10B 0.935(7) 0.520(6) 0.598(4) 0.021 Uiso d . 1 H
N2 0.6844(4) 0.5391(3) 0.4181(2) 0.0170(6) Uani d . 1 N
H20A 0.731(7) 0.546(6) 0.367(3) 0.02 Uiso d . 1 H
H20B 0.589(7) 0.523(6) 0.407(3) 0.02 Uiso d . 1 H
C1 0.9232(4) 0.6989(4) 0.5266(2) 0.0179(6) Uani d . 1 C
H1A 1.0109 0.7079 0.4815 0.021 Uiso calc R 1 H
H1B 0.9773 0.7986 0.5695 0.021 Uiso calc R 1 H
C2 0.7773(4) 0.6991(4) 0.4738(2) 0.0180(6) Uani d . 1 C
H2A 0.6979 0.707 0.519 0.022 Uiso calc R 1 H
H2B 0.8228 0.7994 0.4313 0.022 Uiso calc R 1 H

loop_
_atom_site_aniso_label
_atom_site_aniso_U_11
_atom_site_aniso_U_22
_atom_site_aniso_U_33
_atom_site_aniso_U_12
_atom_site_aniso_U_13
_atom_site_aniso_U_23
Cd1 0.01746(15) 0.01746(15) 0.0192(2) 0.00873(8) 0 0
Cd1A 0.011(5) 0.011(5) 0.019(7) 0.005(2) 0 0
I1 0.02936(12) 0.02101(11) 0.01761(10) 0.01474(9) -0.00047(8) -0.00215(8)
I2 0.01780(12) 0.01780(12) 0.02164(18) 0.00890(6) 0 0
Ni 0.01157(18) 0.01157(18) 0.0143(3) 0.00578(9) 0 0
N1 0.0161(13) 0.0168(13) 0.0189(14) 0.0078(11) -0.0035(10) -0.0007(10)
N2 0.0179(13) 0.0171(13) 0.0176(14) 0.0100(11) -0.0020(10) 0.0006(9)
C1 0.0142(14) 0.0146(13) 0.0213(15) 0.0045(12) -0.0008(11) -0.0007(11)
C2 0.0187(14) 0.0135(13) 0.0228(15) 0.0089(12) -0.0003(12) 0.0002(12)

loop_
_atom_type_symbol
_atom_type_description
_atom_type_scat_dispersion_real
_atom_type_scat_dispersion_imag
_atom_type_scat_source
C C 0.0033 0.0016 'International Tables Vol C Tables 4.2.6.8 and 6.1.1.4'
H H 0 0 'International Tables Vol C Tables 4.2.6.8 and 6.1.1.4'
N N 0.0061 0.0033 'International Tables Vol C Tables 4.2.6.8 and 6.1.1.4'
Ni Ni 0.3393 1.1124 'International Tables Vol C Tables 4.2.6.8 and 6.1.1.4'
Cd Cd -0.8075 1.2024 'International Tables Vol C Tables 4.2.6.8 and 6.1.1.4'
I I -0.4742 1.8119 'International Tables Vol C Tables 4.2.6.8 and 6.1.1.4'

loop_
_geom_angle_atom_site_label_1
_geom_angle_atom_site_label_2
_geom_angle_atom_site_label_3
_geom_angle_site_symmetry_1
_geom_angle_site_symmetry_3
_geom_angle
_geom_angle_publ_flag
Cd1A Cd1 I1 . 3_565 74.623(14) yes
Cd1A Cd1 I1 . 2_665 74.623(14) ?
I1 Cd1 I1 3_565 2_665 113.237(12) yes
Cd1A Cd1 I1 . . 74.623(14) ?
I1 Cd1 I1 3_565 . 113.237(12) ?
I1 Cd1 I1 2_665 . 113.237(12) ?
Cd1A Cd1 I2 . . 180.00(2) yes
I1 Cd1 I2 3_565 . 105.377(14) yes
I1 Cd1 I2 2_665 . 105.377(14) ?
I1 Cd1 I2 . . 105.377(14) ?
Cd1 Cd1A I1 . 3_565 75.40(3) yes
Cd1 Cd1A I1 . 2_665 75.40(3) ?
I1 Cd1A I1 3_565 2_665 113.90(2) yes
Cd1 Cd1A I1 . . 75.4(3) ?
I1 Cd1A I1 3_565 . 113.9(2) ?
I1 Cd1A I1 2_665 . 113.9(2) ?
Cd1 Cd1A I2 . 4_554 180 ?
I1 Cd1A I2 3_565 4_554 104.60(3) yes
I1 Cd1A I2 2_665 4_554 104.60(3) ?
I1 Cd1A I2 . 4_554 104.60(3) ?
Cd1A I1 Cd1 . . 29.9(3) ?
Cd1 I2 Cd1A . 4 180.00(3) ?
N2 Ni N2 3_665 2_655 92.83(12) yes
N2 Ni N2 3_665 . 92.83(12) ?
N2 Ni N2 2_655 . 92.83(12) ?
N2 Ni N1 3_665 3_665 82.01(10) yes
N2 Ni N1 2_655 3_665 92.08(12) ?
N2 Ni N1 . 3_665 173.05(11) yes
N2 Ni N1 3_665 . 92.08(12) ?
N2 Ni N1 2_655 . 173.05(11) ?
N2 Ni N1 . . 82.01(11) ?
N1 Ni N1 3_665 . 93.47(12) yes
N2 Ni N1 3_665 2_655 173.05(11) ?
N2 Ni N1 2_655 2_655 82.01(11) ?
N2 Ni N1 . 2_655 92.08(12) ?
N1 Ni N1 3_665 2_655 93.47(12) ?
N1 Ni N1 . 2_655 93.47(12) ?
C1 N1 Ni . . 108.7(2) ?
C1 N1 H10A . . 106(3) ?
Ni N1 H10A . . 112(3) ?
C1 N1 H10B . . 112(3) ?
Ni N1 H10B . . 112(3) ?
H10A N1 H10B . . 107(5) ?
C2 N2 Ni . . 108.4(2) ?
C2 N2 H20A . . 112(4) ?
Ni N2 H20A . . 111(3) ?
C2 N2 H20B . . 108(3) ?
Ni N2 H20B . . 110(3) ?
H20A N2 H20B . . 107(5) ?
N1 C1 C2 . . 109.6(3) ?
N1 C1 H1A . . 109.8 ?
C2 C1 H1A . . 109.8 ?
N1 C1 H1B . . 109.8 ?
C2 C1 H1B . . 109.8 ?
H1A C1 H1B . . 108.2 ?
N2 C2 C1 . . 109.3(3) ?
N2 C2 H2A . . 109.8 ?
C1 C2 H2A . . 109.8 ?
N2 C2 H2B . . 109.8 ?
C1 C2 H2B . . 109.8 ?
H2A C2 H2B . . 108.3 ?

loop_
_geom_bond_atom_site_label_1
_geom_bond_atom_site_label_2
_geom_bond_site_symmetry_2
_geom_bond_distance
_geom_bond_publ_flag
Cd1 Cd1A . 1.434(15) yes
Cd1 I1 3_565 2.7815(15) yes
Cd1 I1 2_665 2.7815(15) ?
Cd1 I1 . 2.7815(15) ?
Cd1 I2 . 2.7889(11) yes
Cd1A I1 3_565 2.771(4) yes
Cd1A I1 2_665 2.771(4) ?
Cd1A I1 . 2.771(4) ?
Cd1A I2 4_554 2.879(15) yes
I2 Cd1A 4 2.879(15) ?
Ni N2 3_665 2.130(3) yes
Ni N2 2_655 2.130(3) ?
Ni N2 . 2.130(3) ?
Ni N1 3_665 2.130(3) ?
Ni N1 . 2.130(3) ?
Ni N1 2_655 2.130(3) ?
N1 C1 . 1.477(4) ?
N1 H10A . 0.86(5) ?
N1 H10B . 0.84(5) ?
N2 C2 . 1.484(4) ?
N2 H20A . 0.82(5) ?
N2 H20B . 0.81(5) ?
C1 C2 . 1.516(5) ?
C1 H1A . 0.99 ?
C1 H1B . 0.99 ?
C2 H2A . 0.99 ?
C2 H2B . 0.99 ?

loop_
_geom_torsion_atom_site_label_1
_geom_torsion_atom_site_label_2
_geom_torsion_atom_site_label_3
_geom_torsion_atom_site_label_4
_geom_torsion_site_symmetry_1
_geom_torsion_site_symmetry_4
_geom_torsion
_geom_torsion_publ_flag
I1 Cd1 Cd1A I1 2_665 3_565 -120.000 ?
I1 Cd1 Cd1A I1 . 3_565 120.000 ?
I1 Cd1 Cd1A I1 3_565 2_665 120.000 yes
I1 Cd1 Cd1A I1 . 2_665 -120.000 ?
I1 Cd1 Cd1A I1 3_565 . -120.00 ?
I1 Cd1 Cd1A I1 2_665 . 120.00 ?
II1 Cd1A I1 Cd1 3_565 . -66.50(4) ?
I1 Cd1A I1 Cd1 2_665 . 66.50(4) yes
I2 Cd1A I1 Cd1 4_554 . 180 ?
I1 Cd1 I1 Cd1A 3_565 . 65.33(2) yes
I1 Cd1 I1 Cd1A 2_665 . -65.33(2) ?
I2 Cd1 I1 Cd1A . . 180.000(2) yes
Cd1A Cd1 I2 Cd1A . 4 0(16) ?
N2 Ni N1 C1 3_665 . 79.3(2) ?
N2 Ni N1 C1 2_655 . -55.6(13) ?
N2 Ni N1 C1 . . -13.2(2) ?
N1 Ni N1 C1 3_665 . 161.5(2) ?
N1 Ni N1 C1 2_655 . -104.8(3) ?
N2 Ni N2 C2 3_665 . -106.3(3) ?
N2 Ni N2 C2 2_655 . 160.7(2) ?
N1 Ni N2 C2 3_665 . -64.3(12) ?
N1 Ni N2 C2 . . -14.6(2) ?
N1 Ni N2 C2 2_655 . 78.6(2) ?
Ni N1 C1 C2 . . 38.6(3) ?
Ni N2 C2 C1 . . 39.6(3) ?
N1 C1 C2 N2 . . -52.9(3) ?
